data_4513215
loop_
_publ_author_name
'Holstein, Philipp M.'
'Vogler, Maria'
'Larini, Paolo'
'Pilet, Guillaume'
'Clot, Eric'
'Baudoin, Olivier'

_publ_section_title
;
 Efficient Pd0-Catalyzed Asymmetric Activation of Primary and Secondary
 C--H Bonds Enabled by Modular Binepine Ligands and Carbonate Bases
;
_journal_issue 7
_journal_name_full 'ACS Catalysis'
_journal_page_first 4300
_journal_paper_doi 10.1021/acscatal.5b00898
_journal_volume 5
_journal_year 2015
_chemical_absolute_configuration ad
_chemical_formula_moiety 'C32 H28 B1 Fe1 P1'
_chemical_formula_sum 'C32 H28 B Fe P'
_chemical_formula_weight 510.21
_space_group_IT_number 19
_symmetry_cell_setting orthorhombic
_symmetry_space_group_name_Hall 'P 2ac 2ab'
_symmetry_space_group_name_H-M 'P 21 21 21'
_atom_sites_solution_hydrogens difmap
_atom_sites_solution_primary direct
_cell_angle_alpha 90.0
_cell_angle_beta 90.0
_cell_angle_gamma 90.0
_cell_formula_units_Z 4
_cell_length_a 7.8373(3)
_cell_length_b 11.1807(3)
_cell_length_c 28.7574(8)
_cell_measurement_reflns_used 10250
_cell_measurement_temperature 293
_cell_measurement_theta_max 29
_cell_measurement_theta_min 3
_cell_volume 2519.91(14)
_computing_cell_refinement 'CrysAlis, (Oxford Diffraction, 2002)'
_computing_data_collection 'Gemini, (Oxford Diffraction, 2006)'
_computing_data_reduction 'CrysAlis, (Oxford Diffraction, 2002)'
_computing_molecular_graphics 'CAMERON (Watkin et al., 1996)'
_computing_publication_material 'CRYSTALS (Betteridge et al., 2003)'
_computing_structure_refinement 'CRYSTALS (Betteridge et al., 2003)'
_computing_structure_solution 'SIR97 (Altomare et al., 1999)'
_diffrn_ambient_temperature 293
_diffrn_measured_fraction_theta_full 0.980
_diffrn_measured_fraction_theta_max 0.919
_diffrn_measurement_device Area
_diffrn_measurement_device_type 'Oxford Diffraction Gemini'
_diffrn_measurement_method \w/2\q
_diffrn_radiation_monochromator graphite
_diffrn_radiation_type 'Mo K\a'
_diffrn_radiation_wavelength 0.71069
_diffrn_reflns_av_R_equivalents 0.032
_diffrn_reflns_limit_h_max 10
_diffrn_reflns_limit_h_min -10
_diffrn_reflns_limit_k_max 15
_diffrn_reflns_limit_k_min -15
_diffrn_reflns_limit_l_max 37
_diffrn_reflns_limit_l_min -38
_diffrn_reflns_number 16675
_diffrn_reflns_theta_full 25.154
_diffrn_reflns_theta_max 29.249
_diffrn_reflns_theta_min 2.838
_diffrn_standards_number 0
_exptl_absorpt_coefficient_mu 0.685
_exptl_absorpt_correction_T_max 0.86
_exptl_absorpt_correction_T_min 0.78
_exptl_absorpt_correction_type analytical
_exptl_absorpt_process_details
; 
 Analytical Absorption (De Meulenaer & Tompa, 1965) 
;
_exptl_crystal_colour orange
_exptl_crystal_density_diffrn 1.352
_exptl_crystal_density_method 'not measured'
_exptl_crystal_description needle
_exptl_crystal_F_000 1064
_exptl_crystal_size_max 0.467
_exptl_crystal_size_mid 0.275
_exptl_crystal_size_min 0.212
_refine_diff_density_max 0.32
_refine_diff_density_min -0.28
_refine_ls_abs_structure_details 'Flack (1983), 4972 Friedel-pairs'
_refine_ls_abs_structure_Flack -0.010(11)
_refine_ls_extinction_method None
_refine_ls_goodness_of_fit_ref 1.0497
_refine_ls_hydrogen_treatment noref
_refine_ls_matrix_type full
_refine_ls_number_parameters 317
_refine_ls_number_reflns 5328
_refine_ls_number_restraints 0
_refine_ls_R_factor_all 0.0360
_refine_ls_R_factor_gt 0.0316
_refine_ls_shift/su_max 0.0019849
_refine_ls_shift/su_mean 0.0000603
_refine_ls_structure_factor_coef F
_refine_ls_weighting_details
;
 Method, part 1, Chebychev polynomial, (Watkin, 1994, Prince, 1982) 
 [weight] = 1.0/[A~0~*T~0~(x)+A~1~*T~1~(x) ... +A~n-1~]*T~n-1~(x)] 
 where A~i~ are the Chebychev coefficients listed below and x= Fcalc/Fmax 
 Method = Robust Weighting (Prince, 1982) 
 W = [weight] * [1-(deltaF/6*sigmaF)^2^]^2^ 
 A~i~ are: 
 5.22 -0.603 4.32 
;
_refine_ls_weighting_scheme calc
_refine_ls_wR_factor_all 0.0368
_refine_ls_wR_factor_gt 0.0364
_refine_ls_wR_factor_ref 0.0364
_reflns_limit_h_max 10
_reflns_limit_h_min -10
_reflns_limit_k_max 15
_reflns_limit_k_min 0
_reflns_limit_l_max 38
_reflns_limit_l_min 0
_reflns_number_gt 5568
_reflns_number_total 6042
_reflns_threshold_expression I>2.0\s(I)
_oxford_diffrn_Wilson_B_factor 0.00
_oxford_diffrn_Wilson_scale 0.00
_oxford_refine_ls_r_factor_ref 0.0298
_oxford_refine_ls_scale 2.148(3)
_oxford_reflns_number_all 6026
_oxford_reflns_threshold_expression_ref I>3.0\s(I)
_cod_data_source_file cs5b00898_si_004.cif
_cod_data_source_block 1
_cod_depositor_comments 'Adding full bibliography for 4513215--4513219.cif.'
_cod_original_cell_volume 2519.90(13)
_cod_original_sg_symbol_H-M 'P 21 21 21 '
_cod_original_formula_sum 'C32 H28 B1 Fe1 P1'
_cod_database_code 4513215

loop_
_symmetry_equiv_pos_as_xyz
x,y,z
x+1/2,-y+1/2,-z
-x,y+1/2,-z+1/2
-x+1/2,-y,z+1/2

loop_
_atom_site_label
_atom_site_type_symbol
_atom_site_fract_x
_atom_site_fract_y
_atom_site_fract_z
_atom_site_U_iso_or_equiv
_atom_site_occupancy
_atom_site_adp_type
Fe1 Fe -0.04191(4) -1.30676(2) -0.431520(9) 0.0340 1.0000 Uani
C2 C -0.1231(2) -1.47726(15) -0.44169(6) 0.0297 1.0000 Uani
C3 C 0.0595(3) -1.47249(17) -0.44399(7) 0.0376 1.0000 Uani
C4 C 0.1036(3) -1.3930(2) -0.48026(8) 0.0442 1.0000 Uani
C5 C -0.0459(3) -1.34896(17) -0.50070(6) 0.0432 1.0000 Uani
C6 C -0.1883(3) -1.39948(17) -0.47716(6) 0.0352 1.0000 Uani
P7 P -0.25235(6) -1.55398(4) -0.400040(15) 0.0314 1.0000 Uani
C8 C -0.1223(3) -1.55446(17) -0.34705(6) 0.0388 1.0000 Uani
C9 C -0.1670(3) -1.65581(16) -0.31482(6) 0.0337 1.0000 Uani
C10 C -0.1135(2) -1.77148(16) -0.32364(6) 0.0298 1.0000 Uani
C11 C -0.0125(2) -1.79772(14) -0.36682(5) 0.0300 1.0000 Uani
C12 C -0.0829(2) -1.77158(15) -0.40996(6) 0.0318 1.0000 Uani
C13 C -0.2544(3) -1.71366(16) -0.41428(6) 0.0343 1.0000 Uani
C14 C 0.0097(3) -1.79699(17) -0.45102(6) 0.0401 1.0000 Uani
C15 C 0.1677(3) -1.84719(18) -0.44922(7) 0.0416 1.0000 Uani
C16 C 0.2451(3) -1.87302(16) -0.40615(7) 0.0364 1.0000 Uani
C17 C 0.1563(2) -1.84601(15) -0.36442(6) 0.0322 1.0000 Uani
C18 C 0.2409(3) -1.86844(18) -0.32177(7) 0.0399 1.0000 Uani
C19 C 0.4004(3) -1.9192(2) -0.32099(8) 0.0479 1.0000 Uani
C20 C 0.4829(3) -1.9501(2) -0.36247(9) 0.0510 1.0000 Uani
C21 C 0.4086(3) -1.92640(19) -0.40383(8) 0.0448 1.0000 Uani
C22 C -0.1585(2) -1.86516(16) -0.29167(6) 0.0316 1.0000 Uani
C23 C -0.2529(3) -1.83541(18) -0.25062(6) 0.0353 1.0000 Uani
C24 C -0.2962(3) -1.9274(2) -0.21923(7) 0.0448 1.0000 Uani
C25 C -0.2538(3) -2.0431(2) -0.22735(7) 0.0478 1.0000 Uani
C26 C -0.1637(3) -2.07282(19) -0.26805(7) 0.0451 1.0000 Uani
C27 C -0.1174(3) -1.98654(17) -0.29938(6) 0.0362 1.0000 Uani
C28 C -0.3026(3) -1.7162(2) -0.24318(7) 0.0451 1.0000 Uani
C29 C -0.2636(3) -1.62950(18) -0.27457(7) 0.0443 1.0000 Uani
B30 B -0.4830(3) -1.4967(3) -0.39786(11) 0.0549 1.0000 Uani
C31 C 0.0300(4) -1.2514(2) -0.36676(9) 0.0622 1.0000 Uani
C32 C 0.1014(4) -1.1751(3) -0.40196(12) 0.0765 1.0000 Uani
C33 C -0.0327(5) -1.12417(19) -0.42663(10) 0.0676 1.0000 Uani
C34 C -0.1846(4) -1.1656(2) -0.40852(9) 0.0574 1.0000 Uani
C35 C -0.1479(4) -1.2436(2) -0.37147(8) 0.0509 1.0000 Uani
H31 H 0.1396 -1.5168 -0.4227 0.0462 1.0000 Uiso
H41 H 0.2249 -1.3705 -0.4892 0.0613 1.0000 Uiso
H51 H -0.0523 -1.2905 -0.5273 0.0523 1.0000 Uiso
H61 H -0.3144 -1.3843 -0.4836 0.0513 1.0000 Uiso
H82 H -0.0032 -1.5628 -0.3557 0.0504 1.0000 Uiso
H81 H -0.1398 -1.4778 -0.3305 0.0504 1.0000 Uiso
H131 H -0.2982 -1.7238 -0.4465 0.0406 1.0000 Uiso
H132 H -0.3353 -1.7510 -0.3935 0.0399 1.0000 Uiso
H141 H -0.0410 -1.7787 -0.4802 0.0489 1.0000 Uiso
H151 H 0.2272 -1.8664 -0.4768 0.0521 1.0000 Uiso
H181 H 0.1898 -1.8482 -0.2940 0.0502 1.0000 Uiso
H191 H 0.4535 -1.9351 -0.2923 0.0604 1.0000 Uiso
H201 H 0.5924 -1.9854 -0.3631 0.0643 1.0000 Uiso
H211 H 0.4661 -1.9462 -0.4322 0.0555 1.0000 Uiso
H241 H -0.3560 -1.9054 -0.1932 0.0600 1.0000 Uiso
H251 H -0.2855 -2.1034 -0.2062 0.0594 1.0000 Uiso
H261 H -0.1337 -2.1509 -0.2733 0.0593 1.0000 Uiso
H271 H -0.0581 -2.0107 -0.3266 0.0445 1.0000 Uiso
H281 H -0.3653 -1.6970 -0.2164 0.0535 1.0000 Uiso
H291 H -0.3032 -1.5512 -0.2698 0.0572 1.0000 Uiso
H311 H 0.0902 -1.3010 -0.3429 0.0783 1.0000 Uiso
H321 H 0.2274 -1.1610 -0.4058 0.0874 1.0000 Uiso
H331 H -0.0266 -1.0663 -0.4526 0.0931 1.0000 Uiso
H341 H -0.3010 -1.1446 -0.4193 0.0625 1.0000 Uiso
H351 H -0.2313 -1.2869 -0.3514 0.0690 1.0000 Uiso
H301 H -0.4863 -1.4151 -0.3912 0.0684 1.0000 Uiso
H302 H -0.5350 -1.5093 -0.4287 0.0684 1.0000 Uiso
H303 H -0.5473 -1.5416 -0.3762 0.0684 1.0000 Uiso

loop_
_atom_site_aniso_label
_atom_site_aniso_U_11
_atom_site_aniso_U_22
_atom_site_aniso_U_33
_atom_site_aniso_U_23
_atom_site_aniso_U_13
_atom_site_aniso_U_12
Fe1 0.04196(14) 0.02628(11) 0.03380(12) -0.00166(10) -0.00045(11) -0.00458(11)
C2 0.0345(8) 0.0239(7) 0.0306(8) -0.0017(6) -0.0005(6) -0.0002(6)
C3 0.0347(9) 0.0338(8) 0.0443(10) 0.0005(7) 0.0036(8) 0.0038(7)
C4 0.0452(10) 0.0414(10) 0.0462(11) -0.0015(9) 0.0131(9) -0.0070(9)
C5 0.0628(12) 0.0355(8) 0.0314(8) 0.0021(7) 0.0040(9) -0.0042(10)
C6 0.0442(10) 0.0308(8) 0.0306(8) -0.0008(7) -0.0043(7) 0.0004(7)
P7 0.0341(2) 0.02927(19) 0.0309(2) 0.00258(16) 0.00029(18) -0.00125(17)
C8 0.0552(11) 0.0318(8) 0.0295(8) 0.0000(7) -0.0067(8) -0.0041(8)
C9 0.0420(9) 0.0325(8) 0.0266(7) -0.0004(6) -0.0043(7) -0.0010(7)
C10 0.0339(8) 0.0327(8) 0.0227(7) 0.0015(6) -0.0013(6) -0.0030(6)
C11 0.0394(9) 0.0261(7) 0.0245(7) 0.0014(6) 0.0008(6) -0.0064(7)
C12 0.0439(9) 0.0241(7) 0.0275(7) 0.0001(6) -0.0020(7) -0.0058(6)
C13 0.0414(9) 0.0311(8) 0.0304(7) 0.0017(6) -0.0064(7) -0.0082(7)
C14 0.0639(13) 0.0327(8) 0.0237(7) 0.0021(7) 0.0005(7) -0.0039(8)
C15 0.0603(12) 0.0347(9) 0.0297(8) -0.0006(7) 0.0125(8) -0.0032(9)
C16 0.0433(10) 0.0276(7) 0.0385(9) -0.0002(7) 0.0080(9) -0.0087(7)
C17 0.0365(9) 0.0284(7) 0.0316(8) 0.0016(6) 0.0017(7) -0.0082(7)
C18 0.0403(10) 0.0429(10) 0.0367(9) 0.0032(7) -0.0027(8) -0.0075(9)
C19 0.0388(10) 0.0544(12) 0.0505(11) 0.0068(10) -0.0104(9) -0.0069(9)
C20 0.0347(10) 0.0478(11) 0.0704(14) -0.0011(11) 0.0008(10) -0.0034(9)
C21 0.0396(10) 0.0397(10) 0.0551(12) -0.0046(9) 0.0108(9) -0.0076(8)
C22 0.0344(9) 0.0363(8) 0.0241(7) 0.0028(6) -0.0032(6) -0.0050(7)
C23 0.0388(9) 0.0425(9) 0.0246(7) 0.0013(6) -0.0014(7) -0.0031(8)
C24 0.0484(12) 0.0581(12) 0.0279(8) 0.0052(9) 0.0054(7) -0.0080(9)
C25 0.0562(12) 0.0508(11) 0.0363(9) 0.0162(8) -0.0027(9) -0.0114(11)
C26 0.0545(12) 0.0384(10) 0.0424(10) 0.0083(8) -0.0033(9) -0.0042(9)
C27 0.0425(10) 0.0349(9) 0.0313(8) 0.0024(7) -0.0020(7) -0.0037(8)
C28 0.0530(11) 0.0523(12) 0.0301(8) -0.0031(8) 0.0097(8) 0.0037(9)
C29 0.0611(13) 0.0372(9) 0.0347(9) -0.0042(7) 0.0019(9) 0.0090(10)
B30 0.0391(12) 0.0616(15) 0.0639(16) 0.0001(13) 0.0109(11) 0.0052(11)
C31 0.0827(18) 0.0521(12) 0.0519(13) -0.0183(11) -0.0263(14) 0.0030(13)
C32 0.0696(17) 0.0660(18) 0.094(2) -0.0411(17) 0.0083(16) -0.0320(15)
C33 0.112(2) 0.0282(9) 0.0627(14) -0.0029(10) 0.0025(18) -0.0154(13)
C34 0.0810(17) 0.0396(11) 0.0516(12) -0.0131(10) -0.0076(12) 0.0167(11)
C35 0.0734(16) 0.0394(10) 0.0400(10) -0.0117(9) 0.0056(11) -0.0049(10)

loop_
_atom_type_symbol
_atom_type_scat_dispersion_real
_atom_type_scat_dispersion_imag
_atom_type_scat_Cromer_Mann_a1
_atom_type_scat_Cromer_Mann_b1
_atom_type_scat_Cromer_Mann_a2
_atom_type_scat_Cromer_Mann_b2
_atom_type_scat_Cromer_Mann_a3
_atom_type_scat_Cromer_Mann_b3
_atom_type_scat_Cromer_Mann_a4
_atom_type_scat_Cromer_Mann_b4
_atom_type_scat_Cromer_Mann_c
_atom_type_scat_source
C 0.0033 0.0016 2.3100 20.8439 1.0200 10.2075 1.5886 0.5687 0.8650 51.6512 0.2156 'International Tables Vol C 4.2.6.8 and 6.1.1.4'
H 0.0000 0.0000 0.4930 10.5109 0.3229 26.1257 0.1402 3.1424 0.0408 57.7998 0.0030 'International Tables Vol C 4.2.6.8 and 6.1.1.4'
B 0.0013 0.0007 2.0545 23.2185 1.3326 1.0210 1.0979 60.3498 0.7068 0.1403 -0.1932 'International Tables Vol C 4.2.6.8 and 6.1.1.4'
P 0.1023 0.0942 6.4345 1.9067 4.1791 27.1570 1.7800 0.5260 1.4908 68.1645 1.1149 'International Tables Vol C 4.2.6.8 and 6.1.1.4'
Fe 0.3463 0.8444 11.7695 4.7611 7.3573 0.3072 3.5222 15.3535 2.3045 76.8805 1.0369 'International Tables Vol C 4.2.6.8 and 6.1.1.4'

loop_
_geom_angle_atom_site_label_1
_geom_angle_atom_site_label_2
_geom_angle_atom_site_label_3
_geom_angle
_geom_angle_publ_flag
C2 Fe1 C3 41.12(8) yes
C2 Fe1 C4 68.51(8) yes
C3 Fe1 C4 40.37(8) yes
C2 Fe1 C5 68.81(7) yes
C3 Fe1 C5 68.08(8) yes
C4 Fe1 C5 40.01(10) yes
C2 Fe1 C6 41.39(7) yes
C3 Fe1 C6 69.10(8) yes
C4 Fe1 C6 68.35(9) yes
C5 Fe1 C6 40.86(9) yes
C2 Fe1 C31 120.16(10) yes
C3 Fe1 C31 109.11(10) yes
C4 Fe1 C31 127.85(12) yes
C5 Fe1 C31 164.08(12) yes
C6 Fe1 C31 154.33(11) yes
C2 Fe1 C32 155.64(13) yes
C3 Fe1 C32 120.89(13) yes
C4 Fe1 C32 108.61(11) yes
C5 Fe1 C32 125.54(12) yes
C6 Fe1 C32 162.02(13) yes
C2 Fe1 C33 163.11(12) yes
C3 Fe1 C33 154.24(12) yes
C4 Fe1 C33 119.79(11) yes
C5 Fe1 C33 107.30(10) yes
C6 Fe1 C33 125.04(12) yes
C2 Fe1 C34 126.89(10) yes
C3 Fe1 C34 165.36(10) yes
C4 Fe1 C34 152.81(10) yes
C5 Fe1 C34 118.99(10) yes
C6 Fe1 C34 107.16(11) yes
C2 Fe1 C35 108.60(8) yes
C3 Fe1 C35 128.22(9) yes
C4 Fe1 C35 165.44(10) yes
C5 Fe1 C35 153.67(11) yes
C6 Fe1 C35 119.62(10) yes
C31 Fe1 C32 41.26(14) yes
C31 Fe1 C33 67.99(12) yes
C32 Fe1 C33 39.78(14) yes
C31 Fe1 C34 67.75(11) yes
C32 Fe1 C34 66.94(13) yes
C33 Fe1 C34 39.39(13) yes
C31 Fe1 C35 40.17(12) yes
C32 Fe1 C35 67.75(12) yes
C33 Fe1 C35 67.14(11) yes
C34 Fe1 C35 40.27(10) yes
Fe1 C2 C3 70.06(11) yes
Fe1 C2 C6 69.19(10) yes
C3 C2 C6 107.45(17) yes
Fe1 C2 P7 122.11(9) yes
C3 C2 P7 127.89(14) yes
C6 C2 P7 124.46(15) yes
C2 C3 Fe1 68.81(10) yes
C2 C3 C4 107.56(18) yes
Fe1 C3 C4 69.80(12) yes
C2 C3 H31 125.1 no
Fe1 C3 H31 125.5 no
C4 C3 H31 127.3 no
C3 C4 Fe1 69.82(12) yes
C3 C4 C5 109.05(19) yes
Fe1 C4 C5 69.87(13) yes
C3 C4 H41 124.8 no
Fe1 C4 H41 125.2 no
C5 C4 H41 126.1 no
C4 C5 Fe1 70.12(12) yes
C4 C5 C6 108.46(16) yes
Fe1 C5 C6 68.95(11) yes
C4 C5 H51 126.1 no
Fe1 C5 H51 126.1 no
C6 C5 H51 125.5 no
C2 C6 C5 107.47(18) yes
C2 C6 Fe1 69.42(10) yes
C5 C6 Fe1 70.20(12) yes
C2 C6 H61 125.2 no
C5 C6 H61 127.4 no
Fe1 C6 H61 125.5 no
C2 P7 C8 104.11(10) yes
C2 P7 C13 108.85(9) yes
C8 P7 C13 100.83(9) yes
C2 P7 B30 113.26(12) yes
C8 P7 B30 119.81(13) yes
C13 P7 B30 108.94(12) yes
P7 C8 C9 112.65(14) yes
P7 C8 H82 108.7 no
C9 C8 H82 108.0 no
P7 C8 H81 108.6 no
C9 C8 H81 108.9 no
H82 C8 H81 109.8 no
C8 C9 C10 121.40(17) yes
C8 C9 C29 118.14(17) yes
C10 C9 C29 120.45(17) yes
C9 C10 C11 119.60(15) yes
C9 C10 C22 119.34(16) yes
C11 C10 C22 121.05(16) yes
C10 C11 C12 119.24(16) yes
C10 C11 C17 121.41(15) yes
C12 C11 C17 119.33(15) yes
C11 C12 C13 121.45(16) yes
C11 C12 C14 119.98(17) yes
C13 C12 C14 118.55(16) yes
C12 C13 P7 113.27(13) yes
C12 C13 H131 109.7 no
P7 C13 H131 108.8 no
C12 C13 H132 110.5 no
P7 C13 H132 106.8 no
H131 C13 H132 107.5 no
C12 C14 C15 121.19(17) yes
C12 C14 H141 118.6 no
C15 C14 H141 120.2 no
C14 C15 C16 120.64(17) yes
C14 C15 H151 120.8 no
C16 C15 H151 118.6 no
C15 C16 C17 119.25(19) yes
C15 C16 C21 121.18(19) yes
C17 C16 C21 119.56(19) yes
C11 C17 C16 119.51(16) yes
C11 C17 C18 122.78(16) yes
C16 C17 C18 117.70(18) yes
C17 C18 C19 120.90(19) yes
C17 C18 H181 120.2 no
C19 C18 H181 118.9 no
C18 C19 C20 120.5(2) yes
C18 C19 H191 119.7 no
C20 C19 H191 119.7 no
C19 C20 C21 120.2(2) yes
C19 C20 H201 122.5 no
C21 C20 H201 117.2 no
C16 C21 C20 121.0(2) yes
C16 C21 H211 118.9 no
C20 C21 H211 120.2 no
C10 C22 C23 118.98(17) yes
C10 C22 C27 122.94(17) yes
C23 C22 C27 118.07(16) yes
C22 C23 C24 118.84(18) yes
C22 C23 C28 119.27(16) yes
C24 C23 C28 121.88(18) yes
C23 C24 C25 121.80(19) yes
C23 C24 H241 116.7 no
C25 C24 H241 121.5 no
C24 C25 C26 119.47(18) yes
C24 C25 H251 120.6 no
C26 C25 H251 119.9 no
C25 C26 C27 120.9(2) yes
C25 C26 H261 119.4 no
C27 C26 H261 119.6 no
C22 C27 C26 120.89(19) yes
C22 C27 H271 121.0 no
C26 C27 H271 118.1 no
C23 C28 C29 120.87(18) yes
C23 C28 H281 119.2 no
C29 C28 H281 120.0 no
C9 C29 C28 121.04(18) yes
C9 C29 H291 119.3 no
C28 C29 H291 119.6 no
P7 B30 H301 111.1 no
P7 B30 H302 108.2 no
H301 B30 H302 108.2 no
P7 B30 H303 110.2 no
H301 B30 H303 111.7 no
H302 B30 H303 107.2 no
Fe1 C31 C32 69.20(15) yes
Fe1 C31 C35 69.93(14) yes
C32 C31 C35 106.4(3) yes
Fe1 C31 H311 126.0 no
C32 C31 H311 128.9 no
C35 C31 H311 124.7 no
C31 C32 Fe1 69.54(14) yes
C31 C32 C33 108.0(3) yes
Fe1 C32 C33 70.54(15) yes
C31 C32 H321 123.5 no
Fe1 C32 H321 127.5 no
C33 C32 H321 128.4 no
C32 C33 Fe1 69.68(15) yes
C32 C33 C34 108.7(2) yes
Fe1 C33 C34 70.14(13) yes
C32 C33 H331 128.1 no
Fe1 C33 H331 127.0 no
C34 C33 H331 123.1 no
Fe1 C34 C33 70.47(15) yes
Fe1 C34 C35 69.79(13) yes
C33 C34 C35 108.6(3) yes
Fe1 C34 H341 125.8 no
C33 C34 H341 126.6 no
C35 C34 H341 124.8 no
C34 C35 C31 108.3(3) yes
C34 C35 Fe1 69.94(13) yes
C31 C35 Fe1 69.90(15) yes
C34 C35 H351 127.3 no
C31 C35 H351 124.4 no
Fe1 C35 H351 126.1 no

loop_
_geom_bond_atom_site_label_1
_geom_bond_atom_site_label_2
_geom_bond_distance
_geom_bond_publ_flag
Fe1 C2 2.0309(17) yes
Fe1 C3 2.048(2) yes
Fe1 C4 2.048(2) yes
Fe1 C5 2.0449(18) yes
Fe1 C6 2.028(2) yes
Fe1 C31 2.042(2) yes
Fe1 C32 2.034(2) yes
Fe1 C33 2.048(2) yes
Fe1 C34 2.044(2) yes
Fe1 C35 2.042(2) yes
C2 C3 1.434(3) yes
C2 C6 1.432(3) yes
C2 P7 1.7879(17) yes
C3 C4 1.411(3) yes
C3 H31 1.005 no
C4 C5 1.398(4) yes
C4 H41 1.015 no
C5 C6 1.419(3) yes
C5 H51 1.006 no
C6 H61 1.017 no
P7 C8 1.833(2) yes
P7 C13 1.8318(18) yes
P7 B30 1.919(3) yes
C8 C9 1.503(3) yes
C8 H82 0.969 no
C8 H81 0.988 no
C9 C10 1.381(3) yes
C9 C29 1.411(3) yes
C10 C11 1.502(2) yes
C10 C22 1.438(2) yes
C11 C12 1.389(2) yes
C11 C17 1.431(3) yes
C12 C13 1.495(3) yes
C12 C14 1.412(3) yes
C13 H131 0.992 no
C13 H132 0.964 no
C14 C15 1.361(3) yes
C14 H141 0.950 no
C15 C16 1.407(3) yes
C15 H151 0.943 no
C16 C17 1.417(3) yes
C16 C21 1.413(3) yes
C17 C18 1.414(3) yes
C18 C19 1.370(3) yes
C18 H181 0.920 no
C19 C20 1.398(4) yes
C19 H191 0.938 no
C20 C21 1.348(4) yes
C20 H201 0.943 no
C21 H211 0.956 no
C22 C23 1.429(3) yes
C22 C27 1.410(3) yes
C23 C24 1.408(3) yes
C23 C28 1.403(3) yes
C24 C25 1.353(4) yes
C24 H241 0.914 no
C25 C26 1.404(3) yes
C25 H251 0.940 no
C26 C27 1.367(3) yes
C26 H261 0.915 no
C27 H271 0.947 no
C28 C29 1.357(3) yes
C28 H281 0.936 no
C29 H291 0.937 no
B30 H301 0.931 no
B30 H302 0.984 no
B30 H303 0.944 no
C31 C32 1.435(5) yes
C31 C35 1.400(4) yes
C31 H311 0.999 no
C32 C33 1.387(5) yes
C32 H321 1.004 no
C33 C34 1.377(4) yes
C33 H331 0.987 no
C34 C35 1.404(4) yes
C34 H341 0.989 no
C35 H351 0.996 no
